data_7106754
loop_
_publ_author_name
'Guo-Jun Yuan'
'Can Wang'
'XiaoMing Ren'
'Jian-Lan Liu'

_publ_section_title
;
 Unexpected isotopic effect of a deuteriumed countercation on the
 spin-Peierls-type transitions in quasi-one-dimensional
 bis(maleonitriledithiolato)nickelate monoanion spin systems
;
_journal_name_full Chem.Commun.
_journal_page_first 9489
_journal_paper_doi 10.1039/c1cc12221e
_journal_volume 47
_journal_year 2011
_chemical_formula_sum 'C20 H6 Br D5 N5 Ni S4'
_chemical_formula_weight 593.23
_chemical_name_systematic
;
?
;
_space_group_IT_number 2
_symmetry_cell_setting triclinic
_symmetry_space_group_name_Hall '-P 1'
_symmetry_space_group_name_H-M 'P -1'
_atom_sites_solution_hydrogens geom
_atom_sites_solution_primary direct
_atom_sites_solution_secondary difmap
_audit_creation_method SHELXL-97
_cell_angle_alpha 88.54(3)
_cell_angle_beta 86.73(3)
_cell_angle_gamma 77.42(3)
_cell_formula_units_Z 4
_cell_length_a 7.2590(15)
_cell_length_b 12.042(2)
_cell_length_c 26.147(5)
_cell_measurement_temperature 95(2)
_cell_volume 2226.9(8)
_computing_structure_refinement 'SHELXL-97 (Sheldrick, 1997)'
_computing_structure_solution 'SHELXS-97 (Sheldrick, 1990)'
_diffrn_ambient_temperature 95(2)
_diffrn_measured_fraction_theta_full 0.997
_diffrn_measured_fraction_theta_max 0.997
_diffrn_radiation_monochromator graphite
_diffrn_radiation_source 'fine-focus sealed tube'
_diffrn_radiation_type MoK\a
_diffrn_radiation_wavelength 0.71073
_diffrn_reflns_av_R_equivalents 0.1109
_diffrn_reflns_av_sigmaI/netI 0.0995
_diffrn_reflns_limit_h_max 8
_diffrn_reflns_limit_h_min -8
_diffrn_reflns_limit_k_max 14
_diffrn_reflns_limit_k_min -14
_diffrn_reflns_limit_l_max 31
_diffrn_reflns_limit_l_min -31
_diffrn_reflns_number 22522
_diffrn_reflns_theta_full 25.50
_diffrn_reflns_theta_max 25.50
_diffrn_reflns_theta_min 3.08
_exptl_absorpt_coefficient_mu 3.059
_exptl_crystal_density_diffrn 1.769
_exptl_crystal_density_method 'not measured'
_exptl_crystal_F_000 1172
_refine_diff_density_max 4.961
_refine_diff_density_min -3.131
_refine_diff_density_rms 0.515
_refine_ls_extinction_coef 0.0068(15)
_refine_ls_extinction_expression Fc^*^=kFc[1+0.001xFc^2^\l^3^/sin(2\q)]^-1/4^
_refine_ls_extinction_method SHELXL
_refine_ls_goodness_of_fit_ref 1.141
_refine_ls_hydrogen_treatment mixed
_refine_ls_matrix_type full
_refine_ls_number_parameters 228
_refine_ls_number_reflns 8277
_refine_ls_number_restraints 0
_refine_ls_restrained_S_all 1.141
_refine_ls_R_factor_all 0.2736
_refine_ls_R_factor_gt 0.2664
_refine_ls_shift/su_max 0.000
_refine_ls_shift/su_mean 0.000
_refine_ls_structure_factor_coef Fsqd
_refine_ls_weighting_details 'calc w=1/[\s^2^(Fo^2^)+(0.0001P)^2^+711.8755P] where P=(Fo^2^+2Fc^2^)/3'
_refine_ls_weighting_scheme calc
_refine_ls_wR_factor_gt 0.5616
_refine_ls_wR_factor_ref 0.5639
_reflns_number_gt 7527
_reflns_number_total 8277
_reflns_threshold_expression >2sigma(I)
_cod_data_source_file c1cc12221e.txt
_cod_data_source_block 2
_cod_original_cell_volume 2227.0(8)
_cod_database_code 7106754

loop_
_symmetry_equiv_pos_as_xyz
'x, y, z'
'-x, -y, -z'

loop_
_atom_site_label
_atom_site_type_symbol
_atom_site_fract_x
_atom_site_fract_y
_atom_site_fract_z
_atom_site_U_iso_or_equiv
_atom_site_adp_type
_atom_site_occupancy
_atom_site_symmetry_multiplicity
_atom_site_calc_flag
_atom_site_refinement_flags
_atom_site_disorder_assembly
_atom_site_disorder_group
Ni1 Ni 0.9350(6) 0.7604(3) 0.27068(15) 0.0144(9) Uiso 1 1 d . . .
Ni2 Ni 0.4326(5) 0.7618(3) 0.23323(15) 0.0133(9) Uiso 1 1 d . . .
S1 S 0.8341(12) 0.9039(7) 0.3189(3) 0.0234(18) Uiso 1 1 d . . .
S2 S 1.0436(12) 0.6516(7) 0.3344(3) 0.0243(18) Uiso 1 1 d . . .
S3 S 0.8516(11) 0.8775(6) 0.2088(3) 0.0156(15) Uiso 1 1 d . . .
S4 S 1.0474(11) 0.6229(6) 0.2195(3) 0.0151(15) Uiso 1 1 d . . .
S5 S 0.3463(11) 0.8788(7) 0.2951(3) 0.0189(16) Uiso 1 1 d . . .
S6 S 0.5374(11) 0.6243(7) 0.2851(3) 0.0180(16) Uiso 1 1 d . . .
S7 S 0.3241(12) 0.9048(7) 0.1846(3) 0.0214(17) Uiso 1 1 d . . .
S8 S 0.5336(12) 0.6514(7) 0.1694(3) 0.0240(18) Uiso 1 1 d . . .
Br1 Br 0.4743(6) 0.2265(3) 0.33388(15) 0.0340(10) Uiso 1 1 d . . .
Br2 Br -0.0294(5) 0.2320(3) 0.16738(14) 0.0285(9) Uiso 1 1 d . . .
N1 N 0.838(6) 1.006(4) 0.4506(16) 0.052(10) Uiso 1 1 d . . .
N2 N 1.129(6) 0.665(3) 0.4726(15) 0.046(9) Uiso 1 1 d . . .
N3 N 0.855(5) 0.902(3) 0.0702(13) 0.035(8) Uiso 1 1 d . . .
N4 N 1.131(4) 0.554(3) 0.0805(12) 0.030(7) Uiso 1 1 d . . .
N5 N 0.399(5) 0.910(3) 0.4326(14) 0.041(8) Uiso 1 1 d . . .
N6 N 0.653(5) 0.558(3) 0.4198(13) 0.037(8) Uiso 1 1 d . . .
N7 N 0.308(6) 1.007(3) 0.0510(15) 0.046(9) Uiso 1 1 d . . .
N8 N 0.608(6) 0.658(3) 0.0297(15) 0.045(9) Uiso 1 1 d . . .
N9 N 0.603(4) 0.279(3) 0.0712(12) 0.029(7) Uiso 1 1 d . . .
N10 N 0.102(4) 0.279(2) 0.4279(10) 0.015(5) Uiso 1 1 d . . .
C1 C 0.878(5) 0.938(3) 0.4190(13) 0.022(7) Uiso 1 1 d . . .
C2 C 0.917(6) 0.859(3) 0.3802(15) 0.032(8) Uiso 1 1 d . . .
C3 C 1.013(5) 0.743(3) 0.3843(13) 0.020(7) Uiso 1 1 d . . .
C4 C 1.088(6) 0.701(3) 0.4336(15) 0.033(8) Uiso 1 1 d . . .
C5 C 0.892(5) 0.856(3) 0.1064(13) 0.023(7) Uiso 1 1 d . . .
C6 C 0.922(5) 0.800(3) 0.1579(13) 0.021(7) Uiso 1 1 d . . .
C7 C 1.016(4) 0.689(2) 0.1602(11) 0.010(5) Uiso 1 1 d . . .
C8 C 1.086(5) 0.616(3) 0.1181(13) 0.023(7) Uiso 1 1 d . . .
C9 C 0.417(5) 0.861(3) 0.3966(13) 0.024(7) Uiso 1 1 d . . .
C10 C 0.430(5) 0.803(3) 0.3494(14) 0.027(8) Uiso 1 1 d . . .
C11 C 0.506(5) 0.686(3) 0.3448(13) 0.024(7) Uiso 1 1 d . . .
C12 C 0.586(6) 0.621(3) 0.3863(15) 0.033(9) Uiso 1 1 d . . .
C13 C 0.346(5) 0.936(3) 0.0829(13) 0.023(7) Uiso 1 1 d . . .
C14 C 0.396(5) 0.854(3) 0.1257(14) 0.029(8) Uiso 1 1 d . . .
C15 C 0.500(4) 0.751(2) 0.1150(11) 0.012(6) Uiso 1 1 d . . .
C16 C 0.564(5) 0.694(3) 0.0689(12) 0.019(6) Uiso 1 1 d . . .
C17 C 0.650(6) 0.379(3) 0.0642(15) 0.032(8) Uiso 1 1 d . . .
D17 D 0.5657 0.4462 0.0733 0.038 Uiso 1 1 d R . .
C18 C 0.828(6) 0.380(3) 0.0433(15) 0.033(9) Uiso 1 1 d . . .
D18 D 0.8687 0.4487 0.0403 0.040 Uiso 1 1 d R . .
C19 C 0.949(6) 0.278(4) 0.0261(16) 0.039(10) Uiso 1 1 d . . .
D19 D 1.0676 0.2767 0.0103 0.047 Uiso 1 1 d R . .
C20 C 0.878(5) 0.178(3) 0.0345(13) 0.024(7) Uiso 1 1 d . . .
D20 D 0.9547 0.1084 0.0246 0.029 Uiso 1 1 d R . .
C21 C 0.712(5) 0.178(3) 0.0552(12) 0.019(6) Uiso 1 1 d . . .
D21 D 0.6687 0.1111 0.0591 0.022 Uiso 1 1 d R . .
C22 C 0.414(8) 0.279(5) 0.096(2) 0.057(13) Uiso 1 1 d . . .
H22A H 0.364(8) 0.216(5) 0.085(2) 0.068 Uiso 1 1 d R . .
H22B H 0.325(8) 0.350(5) 0.089(2) 0.068 Uiso 1 1 d R . .
C23 C 0.450(3) 0.2655(16) 0.1573(7) 0.017(6) Uiso 1 1 d G . .
C24 C 0.398(3) 0.3596(16) 0.1873(7) 0.015(6) Uiso 1 1 d G . .
H24 H 0.358(5) 0.431(2) 0.1722(10) 0.018 Uiso 1 1 d R . .
C25 C 0.404(3) 0.3487(16) 0.2393(7) 0.030(8) Uiso 1 1 d G . .
H25 H 0.368(5) 0.413(2) 0.2597(10) 0.035 Uiso 1 1 d R . .
C26 C 0.462(3) 0.2438(16) 0.2614(7) 0.018(6) Uiso 1 1 d G . .
C27 C 0.514(3) 0.1497(16) 0.2314(7) 0.017(6) Uiso 1 1 d G . .
H27 H 0.554(5) 0.078(2) 0.2465(10) 0.020 Uiso 1 1 d R . .
C28 C 0.508(3) 0.1605(16) 0.1794(7) 0.021(7) Uiso 1 1 d G . .
H28 H 0.544(5) 0.096(2) 0.1589(10) 0.025 Uiso 1 1 d R . .
C29 C 0.152(4) 0.377(3) 0.4345(12) 0.016(6) Uiso 1 1 d . . .
D29 D 0.0713 0.4439 0.4238 0.019 Uiso 1 1 d R . .
C30 C 0.324(6) 0.386(4) 0.4571(17) 0.042(10) Uiso 1 1 d . . .
D30 D 0.3610 0.4545 0.4616 0.051 Uiso 1 1 d R . .
C31 C 0.426(6) 0.280(3) 0.4711(14) 0.030(8) Uiso 1 1 d . . .
D31 D 0.5421 0.2765 0.4852 0.036 Uiso 1 1 d R . .
C32 C 0.369(5) 0.183(3) 0.4658(12) 0.018(6) Uiso 1 1 d . . .
D32 D 0.4435 0.1161 0.4782 0.022 Uiso 1 1 d R . .
C33 C 0.198(5) 0.176(3) 0.4422(14) 0.027(8) Uiso 1 1 d . . .
D33 D 0.1596 0.1086 0.4374 0.032 Uiso 1 1 d R . .
C34 C -0.091(5) 0.279(3) 0.4027(12) 0.020(7) Uiso 1 1 d . . .
H34A H -0.144(5) 0.217(3) 0.4174(12) 0.024 Uiso 1 1 d R . .
H34B H -0.180(5) 0.350(3) 0.4107(12) 0.024 Uiso 1 1 d R . .
C35 C -0.066(4) 0.2661(19) 0.3439(8) 0.032(8) Uiso 1 1 d G . .
C36 C -0.114(4) 0.3613(18) 0.3138(8) 0.024(7) Uiso 1 1 d G . .
H36 H -0.157(5) 0.432(2) 0.3288(11) 0.029 Uiso 1 1 d R . .
C37 C -0.098(3) 0.3526(17) 0.2617(8) 0.028(8) Uiso 1 1 d G . .
H37 H -0.131(5) 0.417(2) 0.2412(11) 0.034 Uiso 1 1 d R . .
C38 C -0.035(3) 0.2487(18) 0.2396(8) 0.019(7) Uiso 1 1 d G . .
C39 C 0.013(4) 0.1535(18) 0.2697(8) 0.031(8) Uiso 1 1 d G . .
H39 H 0.056(5) 0.083(3) 0.2547(11) 0.037 Uiso 1 1 d R . .
C40 C -0.003(4) 0.1622(19) 0.3219(9) 0.033(9) Uiso 1 1 d G . .
H40 H 0.030(6) 0.097(3) 0.3423(12) 0.040 Uiso 1 1 d R . .

loop_
_atom_type_symbol
_atom_type_description
_atom_type_scat_dispersion_real
_atom_type_scat_dispersion_imag
_atom_type_scat_source
C C 0.0033 0.0016 'International Tables Vol C Tables 4.2.6.8 and 6.1.1.4'
H H 0.0000 0.0000 'International Tables Vol C Tables 4.2.6.8 and 6.1.1.4'
N N 0.0061 0.0033 'International Tables Vol C Tables 4.2.6.8 and 6.1.1.4'
S S 0.1246 0.1234 'International Tables Vol C Tables 4.2.6.8 and 6.1.1.4'
Ni Ni 0.3393 1.1124 'International Tables Vol C Tables 4.2.6.8 and 6.1.1.4'
Br Br -0.2901 2.4595 'International Tables Vol C Tables 4.2.6.8 and 6.1.1.4'
D D 0.0000 0.0000 'International Tables Vol C Tables 4.2.6.8 and 6.1.1.4'

loop_
_geom_angle_atom_site_label_1
_geom_angle_atom_site_label_2
_geom_angle_atom_site_label_3
_geom_angle
_geom_angle_site_symmetry_1
_geom_angle_site_symmetry_3
_geom_angle_publ_flag
S1 Ni1 S3 85.2(3) . . ?
S1 Ni1 S4 176.2(4) . . ?
S3 Ni1 S4 92.5(3) . . ?
S1 Ni1 S2 92.6(4) . . ?
S3 Ni1 S2 173.8(4) . . ?
S4 Ni1 S2 89.3(3) . . ?
S5 Ni2 S6 91.9(3) . . ?
S5 Ni2 S7 85.2(3) . . ?
S6 Ni2 S7 177.2(4) . . ?
S5 Ni2 S8 175.9(4) . . ?
S6 Ni2 S8 89.7(3) . . ?
S7 Ni2 S8 93.1(3) . . ?
C2 S1 Ni1 105.1(13) . . ?
C3 S2 Ni1 103.4(12) . . ?
C6 S3 Ni1 103.2(12) . . ?
C7 S4 Ni1 102.1(10) . . ?
C10 S5 Ni2 104.9(13) . . ?
C11 S6 Ni2 104.6(12) . . ?
C14 S7 Ni2 102.5(13) . . ?
C15 S8 Ni2 102.0(10) . . ?
C17 N9 C21 124(3) . . ?
C17 N9 C22 117(4) . . ?
C21 N9 C22 119(3) . . ?
C29 N10 C33 126(3) . . ?
C29 N10 C34 119(2) . . ?
C33 N10 C34 115(3) . . ?
N1 C1 C2 177(4) . . ?
C1 C2 C3 127(3) . . ?
C1 C2 S1 117(3) . . ?
C3 C2 S1 116(3) . . ?
C2 C3 C4 118(3) . . ?
C2 C3 S2 123(3) . . ?
C4 C3 S2 119(3) . . ?
N2 C4 C3 173(4) . . ?
N3 C5 C6 174(4) . . ?
C7 C6 C5 118(3) . . ?
C7 C6 S3 123(3) . . ?
C5 C6 S3 118(2) . . ?
C6 C7 C8 127(3) . . ?
C6 C7 S4 119(2) . . ?
C8 C7 S4 114(2) . . ?
N4 C8 C7 175(4) . . ?
N5 C9 C10 176(4) . . ?
C11 C10 C9 123(3) . . ?
C11 C10 S5 118(3) . . ?
C9 C10 S5 119(3) . . ?
C12 C11 C10 121(3) . . ?
C12 C11 S6 118(3) . . ?
C10 C11 S6 120(3) . . ?
N6 C12 C11 175(4) . . ?
N7 C13 C14 175(4) . . ?
C15 C14 C13 118(3) . . ?
C15 C14 S7 126(3) . . ?
C13 C14 S7 116(3) . . ?
C14 C15 C16 133(3) . . ?
C14 C15 S8 115(2) . . ?
C16 C15 S8 111(2) . . ?
N8 C16 C15 174(4) . . ?
N9 C17 C18 118(4) . . ?
C17 C18 C19 120(4) . . ?
C18 C19 C20 116(4) . . ?
C21 C20 C19 123(4) . . ?
C20 C21 N9 119(3) . . ?
H22A C22 H22B 108.8 . . ?
H22A C22 N9 111(2) . . ?
H22B C22 N9 111(2) . . ?
H22A C22 C23 111(2) . . ?
H22B C22 C23 111(2) . . ?
N9 C22 C23 105(3) . . ?
C28 C23 C24 120.0 . . ?
C28 C23 C22 121(2) . . ?
C24 C23 C22 119(2) . . ?
H24 C24 C25 120.0 . . ?
H24 C24 C23 120.0 . . ?
C25 C24 C23 120.0 . . ?
H25 C25 C24 120.0 . . ?
H25 C25 C26 120.0 . . ?
C24 C25 C26 120.0 . . ?
C27 C26 C25 120.0 . . ?
C27 C26 Br1 119.2(11) . . ?
C25 C26 Br1 120.8(11) . . ?
H27 C27 C26 120.0 . . ?
H27 C27 C28 120.0 . . ?
C26 C27 C28 120.0 . . ?
H28 C28 C23 120.0 . . ?
H28 C28 C27 120.0 . . ?
C23 C28 C27 120.0 . . ?
N10 C29 C30 124(3) . . ?
C31 C30 C29 111(4) . . ?
C32 C31 C30 124(4) . . ?
C31 C32 C33 124(3) . . ?
N10 C33 C32 112(3) . . ?
H34A C34 H34B 107.9 . . ?
H34A C34 C35 109.1(15) . . ?
H34B C34 C35 109.1(15) . . ?
H34A C34 N10 109.2(15) . . ?
H34B C34 N10 109.2(15) . . ?
C35 C34 N10 112(2) . . ?
C40 C35 C36 120.0 . . ?
C40 C35 C34 121.6(18) . . ?
C36 C35 C34 118.4(18) . . ?
H36 C36 C37 120.0 . . ?
H36 C36 C35 120.0 . . ?
C37 C36 C35 120.0 . . ?
H37 C37 C38 120.0 . . ?
H37 C37 C36 120.0 . . ?
C38 C37 C36 120.0 . . ?
C37 C38 C39 120.0 . . ?
C37 C38 Br2 121.0(12) . . ?
C39 C38 Br2 118.8(12) . . ?
H39 C39 C40 120.0 . . ?
H39 C39 C38 120.0 . . ?
C40 C39 C38 120.0 . . ?
H40 C40 C35 120.0 . . ?
H40 C40 C39 120.0 . . ?
C35 C40 C39 120.0 . . ?

loop_
_geom_bond_atom_site_label_1
_geom_bond_atom_site_label_2
_geom_bond_distance
_geom_bond_site_symmetry_2
_geom_bond_publ_flag
Ni1 S1 2.138(9) . ?
Ni1 S3 2.143(8) . ?
Ni1 S4 2.144(8) . ?
Ni1 S2 2.169(10) . ?
Ni2 S5 2.146(9) . ?
Ni2 S6 2.148(9) . ?
Ni2 S7 2.148(9) . ?
Ni2 S8 2.154(10) . ?
S1 C2 1.77(4) . ?
S2 C3 1.70(3) . ?
S3 C6 1.64(3) . ?
S4 C7 1.73(3) . ?
S5 C10 1.73(4) . ?
S6 C11 1.73(4) . ?
S7 C14 1.68(4) . ?
S8 C15 1.83(3) . ?
Br1 C26 1.906(19) . ?
Br2 C38 1.90(2) . ?
N1 C1 1.16(5) . ?
N2 C4 1.13(5) . ?
N3 C5 1.10(5) . ?
N4 C8 1.23(5) . ?
N5 C9 1.11(5) . ?
N6 C12 1.19(5) . ?
N7 C13 1.19(5) . ?
N8 C16 1.13(5) . ?
N9 C17 1.33(5) . ?
N9 C21 1.36(4) . ?
N9 C22 1.48(6) . ?
N10 C29 1.33(4) . ?
N10 C33 1.34(4) . ?
N10 C34 1.58(4) . ?
C1 C2 1.38(5) . ?
C2 C3 1.43(5) . ?
C3 C4 1.46(5) . ?
C5 C6 1.49(5) . ?
C6 C7 1.37(4) . ?
C7 C8 1.43(4) . ?
C9 C10 1.42(5) . ?
C10 C11 1.41(5) . ?
C11 C12 1.40(5) . ?
C13 C14 1.48(5) . ?
C14 C15 1.33(5) . ?
C15 C16 1.41(4) . ?
C17 C18 1.38(6) . ?
C18 C19 1.41(6) . ?
C19 C20 1.42(5) . ?
C20 C21 1.29(5) . ?
C22 H22A 0.9700 . ?
C22 H22B 0.9700 . ?
C22 C23 1.63(5) . ?
C23 C28 1.367(13) . ?
C23 C24 1.367(13) . ?
C24 H24 0.930(9) . ?
C24 C25 1.366(13) . ?
C25 H25 0.930(9) . ?
C25 C26 1.367(13) . ?
C26 C27 1.367(13) . ?
C27 H27 0.930(9) . ?
C27 C28 1.367(13) . ?
C28 H28 0.930(9) . ?
C29 C30 1.44(5) . ?
C30 C31 1.38(6) . ?
C31 C32 1.34(5) . ?
C32 C33 1.43(5) . ?
C34 H34A 0.9700 . ?
C34 H34B 0.9700 . ?
C34 C35 1.55(4) . ?
C35 C40 1.366(15) . ?
C35 C36 1.366(15) . ?
C36 H36 0.930(10) . ?
C36 C37 1.366(15) . ?
C37 H37 0.930(10) . ?
C37 C38 1.366(15) . ?
C38 C39 1.366(15) . ?
C39 H39 0.930(10) . ?
C39 C40 1.366(15) . ?
C40 H40 0.930(10) . ?
